data_2223576
loop_
_publ_author_name
'Ghomsi, Joseph Nathan'
'Ahabchane, Noureddine Hamou'
'Bouhfid, Rachid'
'Essassi, El Mokhtar'
'Ng, Seik Weng'

_publ_section_title
4-Phenyl-9,12,15-trioxa-1,5,6,18-tetraazatetracyclo[16.6.1.0^2,6^.0^19,24^]pentaconta-2,4,19,21,23-pentaen-25-one
_journal_coeditor_code TK2541
_journal_issue 10
_journal_name_full 'Acta Crystallographica Section E'
_journal_page_first o2493
_journal_paper_doi 10.1107/S1600536809037131
_journal_volume 65
_journal_year 2009
_chemical_formula_iupac 'C24 H26 N4 O4'
_chemical_formula_moiety 'C24 H26 N4 O4'
_chemical_formula_sum 'C24 H26 N4 O4'
_chemical_formula_weight 434.49
_chemical_name_systematic
;
4-Phenyl-9,12,15-trioxa-1,5,6,18-
tetraazatetracyclo[16.6.1.0^2,6^.0^19,24^]pentaconta-2,4,19,21,23-
pentaen-25-one
;
_space_group_IT_number 14
_symmetry_cell_setting monoclinic
_symmetry_space_group_name_Hall '-P 2ybc'
_symmetry_space_group_name_H-M 'P 1 21/c 1'
_atom_sites_solution_hydrogens geom
_atom_sites_solution_primary direct
_atom_sites_solution_secondary difmap
_audit_creation_method SHELXL97
_cell_angle_alpha 90
_cell_angle_beta 102.6810(10)
_cell_angle_gamma 90
_cell_formula_units_Z 4
_cell_length_a 13.3480(10)
_cell_length_b 15.7850(10)
_cell_length_c 11.0070(10)
_cell_measurement_reflns_used 4728
_cell_measurement_temperature 293(2)
_cell_measurement_theta_max 26.4
_cell_measurement_theta_min 1.3
_cell_volume 2262.6(3)
_computing_cell_refinement 'KappaCCD Server Software (Nonius, 1998)'
_computing_data_collection 'KappaCCD Server Software (Nonius, 1998)'
_computing_data_reduction 'DENZO and SCALEPACK (Otwinowski & Minor, 1997)'
_computing_molecular_graphics 'X-SEED (Barbour, 2001)'
_computing_publication_material 'publCIF (Westrip, 2009)'
_computing_structure_refinement 'SHELXL97 (Sheldrick, 2008)'
_computing_structure_solution 'SHELXS97 (Sheldrick, 2008)'
_diffrn_ambient_temperature 293(2)
_diffrn_measured_fraction_theta_full 0.988
_diffrn_measured_fraction_theta_max 0.988
_diffrn_measurement_device_type 'Nonius KappaCCD diffractometer'
_diffrn_measurement_method '\f scans'
_diffrn_radiation_monochromator graphite
_diffrn_radiation_source 'fine-focus sealed tube'
_diffrn_radiation_type MoK\a
_diffrn_radiation_wavelength 0.71073
_diffrn_reflns_av_R_equivalents 0.038
_diffrn_reflns_av_sigmaI/netI 0.024
_diffrn_reflns_limit_h_max 16
_diffrn_reflns_limit_h_min -16
_diffrn_reflns_limit_k_max 19
_diffrn_reflns_limit_k_min 0
_diffrn_reflns_limit_l_max 13
_diffrn_reflns_limit_l_min 0
_diffrn_reflns_number 4728
_diffrn_reflns_theta_full 26.4
_diffrn_reflns_theta_max 26.35
_diffrn_reflns_theta_min 1.56
_diffrn_standards_decay_% 0
_diffrn_standards_interval_count 0
_diffrn_standards_interval_time 0
_diffrn_standards_number 0
_exptl_absorpt_coefficient_mu 0.089
_exptl_absorpt_correction_type none
_exptl_crystal_colour Colorless
_exptl_crystal_density_diffrn 1.276
_exptl_crystal_density_method 'not measured'
_exptl_crystal_description Prism
_exptl_crystal_F_000 920
_exptl_crystal_size_max 0.30
_exptl_crystal_size_mid 0.30
_exptl_crystal_size_min 0.20
_refine_diff_density_max 0.34
_refine_diff_density_min -0.30
_refine_ls_extinction_method none
_refine_ls_goodness_of_fit_ref 1.16
_refine_ls_hydrogen_treatment constr
_refine_ls_matrix_type full
_refine_ls_number_parameters 289
_refine_ls_number_reflns 4559
_refine_ls_number_restraints 0
_refine_ls_restrained_S_all 1.16
_refine_ls_R_factor_all 0.074
_refine_ls_R_factor_gt 0.055
_refine_ls_shift/su_max_lt 0.001
_refine_ls_shift/su_mean 0.000
_refine_ls_structure_factor_coef Fsqd
_refine_ls_weighting_details 'calc w=1/[\s^2^(Fo^2^)+(0.0966P)^2^+0.3451P] where P=(Fo^2^+2Fc^2^)/3'
_refine_ls_weighting_scheme calc
_refine_ls_wR_factor_gt 0.149
_refine_ls_wR_factor_ref 0.176
_reflns_number_gt 3705
_reflns_number_total 4559
_reflns_threshold_expression I>2\s(I)
_cod_data_source_file tk2541.cif
_cod_data_source_block I
_cod_depositor_comments
;
The following automatic conversions were performed:
'_exptl_absorpt_correction_type' value 'None' changed to 'none' according
to '/home/saulius/struct/CIF-dictionaries/cif_core.dic' dictionary named
'cif_core.dic' version 2.4.1 from 2010-06-29.

Automatic conversion script
Id: cif_fix_enum 1527 2010-12-29 10:47:43Z saulius 

The following automatic conversions were performed:

'_exptl_absorpt_correction_type' value 'None' changed to 'none'
according to /home/saulius/struct/CIF-dictionaries/cif_core.dic
dictionary named 'cif_core.dic' version 2.4.1 from 2010-06-29.

Automatic conversion script
Id: cif_fix_values 1715 2011-07-08 13:25:40Z adriana 
;
_cod_original_sg_symbol_H-M 'P 21/c'
_cod_database_code 2223576
_cod_database_fobs_code 2223576

loop_
_symmetry_equiv_pos_as_xyz
'x, y, z'
'-x, y+1/2, -z+1/2'
'-x, -y, -z'
'x, -y-1/2, z-1/2'

loop_
_atom_site_type_symbol
_atom_site_label
_atom_site_fract_x
_atom_site_fract_y
_atom_site_fract_z
_atom_site_U_iso_or_equiv
_atom_site_adp_type
_atom_site_calc_flag
_atom_site_refinement_flags
_atom_site_occupancy
_atom_site_disorder_assembly
_atom_site_disorder_group
O O1 0.87698(11) 0.57891(11) 0.53630(16) 0.0794(5) Uani d . 1 . .
O O2 0.74157(12) 0.43571(10) 0.44390(16) 0.0745(4) Uani d . 1 . .
O O3 0.53984(12) 0.47052(9) 0.31375(15) 0.0699(4) Uani d . 1 . .
O O4 0.54645(11) 0.71208(10) 0.41785(13) 0.0682(4) Uani d . 1 . .
N N1 0.70082(11) 0.67744(10) 0.36647(14) 0.0524(4) Uani d . 1 . .
N N2 0.55695(10) 0.65098(9) 0.22803(13) 0.0449(3) Uani d . 1 . .
N N3 0.38396(11) 0.60439(10) 0.22449(13) 0.0499(4) Uani d . 1 . .
N N4 0.28762(10) 0.61095(10) 0.15421(14) 0.0520(4) Uani d . 1 . .
C C1 0.76670(16) 0.69810(14) 0.4862(2) 0.0661(5) Uani d . 1 . .
H H1A 0.7322 0.7392 0.5282 0.079 Uiso calc R 1 . .
H H1B 0.8293 0.7240 0.4728 0.079 Uiso calc R 1 . .
C C2 0.79396(16) 0.62171(18) 0.5685(2) 0.0753(6) Uani d . 1 . .
H H2A 0.8125 0.6392 0.6550 0.090 Uiso calc R 1 . .
H H2B 0.7352 0.5841 0.5583 0.090 Uiso calc R 1 . .
C C3 0.88970(18) 0.4930(2) 0.5761(3) 0.0900(8) Uani d . 1 . .
H H3A 0.8534 0.4834 0.6422 0.108 Uiso calc R 1 . .
H H3B 0.9620 0.4816 0.6091 0.108 Uiso calc R 1 . .
C C4 0.84994(19) 0.43449(18) 0.4718(3) 0.0905(9) Uani d . 1 . .
H H4A 0.8749 0.4516 0.3991 0.109 Uiso calc R 1 . .
H H4B 0.8743 0.3775 0.4943 0.109 Uiso calc R 1 . .
C C5 0.6978(2) 0.39909(15) 0.3267(2) 0.0809(7) Uani d . 1 . .
H H5A 0.7286 0.3441 0.3198 0.097 Uiso calc R 1 . .
H H5B 0.7112 0.4350 0.2605 0.097 Uiso calc R 1 . .
C C6 0.5855(2) 0.38942(13) 0.3138(2) 0.0767(6) Uani d . 1 . .
H H6A 0.5561 0.3602 0.2367 0.092 Uiso calc R 1 . .
H H6B 0.5720 0.3560 0.3824 0.092 Uiso calc R 1 . .
C C7 0.43698(16) 0.46653(14) 0.32369(19) 0.0647(5) Uani d . 1 . .
H H7A 0.4311 0.4322 0.3949 0.078 Uiso calc R 1 . .
H H7B 0.3954 0.4409 0.2494 0.078 Uiso calc R 1 . .
C C8 0.40064(15) 0.55449(14) 0.33892(17) 0.0605(5) Uani d . 1 . .
H H8A 0.3369 0.5517 0.3673 0.073 Uiso calc R 1 . .
H H8B 0.4509 0.5831 0.4027 0.073 Uiso calc R 1 . .
C C9 0.59594(13) 0.68361(11) 0.34668(17) 0.0499(4) Uani d . 1 . .
C C10 0.72822(13) 0.64095(10) 0.26302(17) 0.0471(4) Uani d . 1 . .
C C11 0.82330(14) 0.62168(12) 0.2396(2) 0.0590(5) Uani d . 1 . .
H H11 0.8837 0.6329 0.2978 0.071 Uiso calc R 1 . .
C C12 0.82438(17) 0.58505(14) 0.1261(2) 0.0685(6) Uani d . 1 . .
H H12 0.8871 0.5717 0.1074 0.082 Uiso calc R 1 . .
C C13 0.73509(17) 0.56767(14) 0.0395(2) 0.0652(5) Uani d . 1 . .
H H13 0.7389 0.5424 -0.0356 0.078 Uiso calc R 1 . .
C C14 0.63960(15) 0.58741(12) 0.06293(17) 0.0547(4) Uani d . 1 . .
H H14 0.5792 0.5761 0.0047 0.066 Uiso calc R 1 . .
C C15 0.63804(12) 0.62421(10) 0.17555(16) 0.0441(4) Uani d . 1 . .
C C16 0.45233(12) 0.64657(10) 0.17250(15) 0.0438(4) Uani d . 1 . .
C C17 0.39923(13) 0.68079(10) 0.06243(16) 0.0461(4) Uani d . 1 . .
H H17 0.4253 0.7126 0.0053 0.055 Uiso calc R 1 . .
C C18 0.29661(13) 0.65690(10) 0.05540(15) 0.0460(4) Uani d . 1 . .
C C19 0.20534(13) 0.67861(11) -0.04115(16) 0.0508(4) Uani d . 1 . .
C C20 0.20897(16) 0.74172(13) -0.12711(18) 0.0602(5) Uani d . 1 . .
H H20 0.2698 0.7715 -0.1231 0.072 Uiso calc R 1 . .
C C21 0.12347(19) 0.76134(16) -0.2191(2) 0.0749(6) Uani d . 1 . .
H H21 0.1273 0.8037 -0.2766 0.090 Uiso calc R 1 . .
C C22 0.0333(2) 0.71854(18) -0.2258(2) 0.0863(8) Uani d . 1 . .
H H22 -0.0239 0.7314 -0.2882 0.104 Uiso calc R 1 . .
C C23 0.02757(19) 0.65628(19) -0.1396(3) 0.0910(8) Uani d . 1 . .
H H23 -0.0339 0.6277 -0.1434 0.109 Uiso calc R 1 . .
C C24 0.11280(16) 0.63617(15) -0.0476(2) 0.0723(6) Uani d . 1 . .
H H24 0.1083 0.5942 0.0102 0.087 Uiso calc R 1 . .

loop_
_atom_site_aniso_label
_atom_site_aniso_U_11
_atom_site_aniso_U_22
_atom_site_aniso_U_33
_atom_site_aniso_U_12
_atom_site_aniso_U_13
_atom_site_aniso_U_23
O1 0.0499(8) 0.0938(11) 0.0948(11) -0.0035(7) 0.0166(7) 0.0240(9)
O2 0.0620(9) 0.0817(10) 0.0879(11) 0.0055(7) 0.0339(8) 0.0023(8)
O3 0.0719(10) 0.0537(8) 0.0884(11) 0.0005(6) 0.0270(8) 0.0132(7)
O4 0.0574(8) 0.0837(10) 0.0644(8) 0.0036(7) 0.0153(6) -0.0271(7)
N1 0.0391(8) 0.0581(9) 0.0564(9) -0.0015(6) 0.0025(6) -0.0121(7)
N2 0.0364(7) 0.0515(8) 0.0457(7) -0.0022(5) 0.0066(5) -0.0064(6)
N3 0.0381(7) 0.0627(9) 0.0476(8) -0.0022(6) 0.0067(6) 0.0078(6)
N4 0.0375(7) 0.0633(9) 0.0525(8) -0.0039(6) 0.0037(6) 0.0032(7)
C1 0.0534(11) 0.0746(13) 0.0643(12) -0.0117(9) -0.0002(9) -0.0193(10)
C2 0.0507(11) 0.1098(18) 0.0612(12) -0.0070(11) 0.0032(9) 0.0040(12)
C3 0.0520(12) 0.110(2) 0.106(2) 0.0051(13) 0.0119(12) 0.0449(17)
C4 0.0650(14) 0.0863(17) 0.133(2) 0.0198(12) 0.0494(15) 0.0357(17)
C5 0.105(2) 0.0658(13) 0.0814(16) 0.0234(12) 0.0423(14) 0.0053(12)
C6 0.1036(19) 0.0526(11) 0.0731(14) 0.0036(11) 0.0177(13) -0.0005(10)
C7 0.0582(12) 0.0722(13) 0.0589(11) -0.0143(9) 0.0027(9) 0.0201(10)
C8 0.0509(10) 0.0840(14) 0.0463(9) -0.0043(9) 0.0101(8) 0.0145(9)
C9 0.0461(9) 0.0509(9) 0.0516(9) 0.0000(7) 0.0082(7) -0.0095(8)
C10 0.0423(9) 0.0435(8) 0.0556(10) -0.0006(6) 0.0107(7) 0.0002(7)
C11 0.0424(9) 0.0630(11) 0.0724(12) 0.0028(8) 0.0143(8) 0.0057(9)
C12 0.0590(12) 0.0738(13) 0.0806(14) 0.0150(10) 0.0328(11) 0.0071(11)
C13 0.0731(13) 0.0671(12) 0.0615(11) 0.0087(10) 0.0280(10) -0.0040(10)
C14 0.0588(11) 0.0551(10) 0.0507(9) -0.0019(8) 0.0133(8) -0.0033(8)
C15 0.0431(9) 0.0399(8) 0.0509(9) -0.0011(6) 0.0140(7) -0.0008(7)
C16 0.0385(8) 0.0468(8) 0.0457(8) -0.0022(6) 0.0083(6) -0.0028(7)
C17 0.0469(9) 0.0439(8) 0.0473(9) -0.0019(7) 0.0099(7) 0.0013(7)
C18 0.0443(9) 0.0443(8) 0.0469(9) -0.0001(6) 0.0046(7) -0.0029(7)
C19 0.0495(10) 0.0497(9) 0.0496(9) 0.0060(7) 0.0030(7) -0.0080(8)
C20 0.0595(11) 0.0609(11) 0.0555(10) 0.0093(9) 0.0029(8) 0.0008(9)
C21 0.0790(15) 0.0770(14) 0.0611(12) 0.0232(12) -0.0009(10) 0.0070(10)
C22 0.0712(15) 0.0955(17) 0.0761(15) 0.0222(13) -0.0190(12) -0.0039(13)
C23 0.0541(13) 0.1033(19) 0.0994(19) -0.0065(12) -0.0181(12) 0.0013(16)
C24 0.0528(11) 0.0753(14) 0.0789(14) -0.0048(10) -0.0071(10) 0.0058(11)

loop_
_atom_type_symbol
_atom_type_description
_atom_type_scat_dispersion_real
_atom_type_scat_dispersion_imag
_atom_type_scat_source
C C 0.0033 0.0016 'International Tables Vol C Tables 4.2.6.8 and 6.1.1.4'
H H 0.0000 0.0000 'International Tables Vol C Tables 4.2.6.8 and 6.1.1.4'
N N 0.0061 0.0033 'International Tables Vol C Tables 4.2.6.8 and 6.1.1.4'
O O 0.0106 0.0060 'International Tables Vol C Tables 4.2.6.8 and 6.1.1.4'

loop_
_geom_angle_atom_site_label_1
_geom_angle_atom_site_label_2
_geom_angle_atom_site_label_3
_geom_angle_site_symmetry_1
_geom_angle_site_symmetry_3
_geom_angle
_geom_angle_publ_flag
C2 O1 C3 . . 115.28(18) ?
C4 O2 C5 . . 113.0(2) ?
C7 O3 C6 . . 112.79(17) ?
C9 N1 C10 . . 109.93(14) ?
C9 N1 C1 . . 121.44(16) ?
C10 N1 C1 . . 128.23(16) ?
C9 N2 C16 . . 124.04(14) ?
C9 N2 C15 . . 109.56(13) ?
C16 N2 C15 . . 126.40(14) ?
N4 N3 C16 . . 111.43(13) ?
N4 N3 C8 . . 118.73(14) ?
C16 N3 C8 . . 129.83(15) ?
C18 N4 N3 . . 105.29(13) ?
N1 C1 C2 . . 112.63(18) ?
N1 C1 H1A . . 109.1 ?
C2 C1 H1A . . 109.1 ?
N1 C1 H1B . . 109.1 ?
C2 C1 H1B . . 109.1 ?
H1A C1 H1B . . 107.8 ?
O1 C2 C1 . . 109.45(19) ?
O1 C2 H2A . . 109.8 ?
C1 C2 H2A . . 109.8 ?
O1 C2 H2B . . 109.8 ?
C1 C2 H2B . . 109.8 ?
H2A C2 H2B . . 108.2 ?
O1 C3 C4 . . 110.9(2) ?
O1 C3 H3A . . 109.4 ?
C4 C3 H3A . . 109.4 ?
O1 C3 H3B . . 109.4 ?
C4 C3 H3B . . 109.5 ?
H3A C3 H3B . . 108.0 ?
O2 C4 C3 . . 109.7(2) ?
O2 C4 H4A . . 109.7 ?
C3 C4 H4A . . 109.7 ?
O2 C4 H4B . . 109.7 ?
C3 C4 H4B . . 109.7 ?
H4A C4 H4B . . 108.2 ?
O2 C5 C6 . . 109.61(18) ?
O2 C5 H5A . . 109.7 ?
C6 C5 H5A . . 109.7 ?
O2 C5 H5B . . 109.7 ?
C6 C5 H5B . . 109.7 ?
H5A C5 H5B . . 108.2 ?
O3 C6 C5 . . 109.42(19) ?
O3 C6 H6A . . 109.8 ?
C5 C6 H6A . . 109.8 ?
O3 C6 H6B . . 109.8 ?
C5 C6 H6B . . 109.8 ?
H6A C6 H6B . . 108.2 ?
O3 C7 C8 . . 108.36(16) ?
O3 C7 H7A . . 110.0 ?
C8 C7 H7A . . 110.0 ?
O3 C7 H7B . . 110.0 ?
C8 C7 H7B . . 110.0 ?
H7A C7 H7B . . 108.4 ?
N3 C8 C7 . . 113.37(17) ?
N3 C8 H8A . . 108.9 ?
C7 C8 H8A . . 108.9 ?
N3 C8 H8B . . 108.9 ?
C7 C8 H8B . . 108.9 ?
H8A C8 H8B . . 107.7 ?
O4 C9 N1 . . 127.12(17) ?
O4 C9 N2 . . 126.59(16) ?
N1 C9 N2 . . 106.29(14) ?
C11 C10 C15 . . 121.28(17) ?
C11 C10 N1 . . 131.19(17) ?
C15 C10 N1 . . 107.53(14) ?
C12 C11 C10 . . 116.95(19) ?
C12 C11 H11 . . 121.5 ?
C10 C11 H11 . . 121.5 ?
C11 C12 C13 . . 121.98(18) ?
C11 C12 H12 . . 119.0 ?
C13 C12 H12 . . 119.0 ?
C12 C13 C14 . . 121.01(19) ?
C12 C13 H13 . . 119.5 ?
C14 C13 H13 . . 119.5 ?
C15 C14 C13 . . 117.28(18) ?
C15 C14 H14 . . 121.4 ?
C13 C14 H14 . . 121.4 ?
C14 C15 C10 . . 121.50(16) ?
C14 C15 N2 . . 131.82(16) ?
C10 C15 N2 . . 106.68(14) ?
N3 C16 C17 . . 107.53(14) ?
N3 C16 N2 . . 122.76(15) ?
C17 C16 N2 . . 129.72(15) ?
C16 C17 C18 . . 104.54(15) ?
C16 C17 H17 . . 127.7 ?
C18 C17 H17 . . 127.7 ?
N4 C18 C17 . . 111.20(15) ?
N4 C18 C19 . . 120.47(16) ?
C17 C18 C19 . . 128.30(17) ?
C20 C19 C24 . . 118.42(18) ?
C20 C19 C18 . . 120.97(17) ?
C24 C19 C18 . . 120.61(18) ?
C19 C20 C21 . . 121.0(2) ?
C19 C20 H20 . . 119.5 ?
C21 C20 H20 . . 119.5 ?
C22 C21 C20 . . 120.2(2) ?
C22 C21 H21 . . 119.9 ?
C20 C21 H21 . . 119.9 ?
C21 C22 C23 . . 119.7(2) ?
C21 C22 H22 . . 120.1 ?
C23 C22 H22 . . 120.1 ?
C22 C23 C24 . . 120.4(2) ?
C22 C23 H23 . . 119.8 ?
C24 C23 H23 . . 119.8 ?
C23 C24 C19 . . 120.3(2) ?
C23 C24 H24 . . 119.9 ?
C19 C24 H24 . . 119.9 ?

loop_
_geom_bond_atom_site_label_1
_geom_bond_atom_site_label_2
_geom_bond_site_symmetry_2
_geom_bond_distance
_geom_bond_publ_flag
O1 C2 . 1.408(3) ?
O1 C3 . 1.424(3) ?
O2 C4 . 1.411(3) ?
O2 C5 . 1.418(3) ?
O3 C7 . 1.402(2) ?
O3 C6 . 1.418(3) ?
O4 C9 . 1.216(2) ?
N1 C9 . 1.372(2) ?
N1 C10 . 1.395(2) ?
N1 C1 . 1.452(2) ?
N2 C9 . 1.394(2) ?
N2 C16 . 1.398(2) ?
N2 C15 . 1.399(2) ?
N3 N4 . 1.3513(19) ?
N3 C16 . 1.354(2) ?
N3 C8 . 1.460(2) ?
N4 C18 . 1.334(2) ?
C1 C2 . 1.504(3) ?
C1 H1A . 0.9700 ?
C1 H1B . 0.9700 ?
C2 H2A . 0.9700 ?
C2 H2B . 0.9700 ?
C3 C4 . 1.478(4) ?
C3 H3A . 0.9700 ?
C3 H3B . 0.9700 ?
C4 H4A . 0.9700 ?
C4 H4B . 0.9700 ?
C5 C6 . 1.482(4) ?
C5 H5A . 0.9700 ?
C5 H5B . 0.9700 ?
C6 H6A . 0.9700 ?
C6 H6B . 0.9700 ?
C7 C8 . 1.492(3) ?
C7 H7A . 0.9700 ?
C7 H7B . 0.9700 ?
C8 H8A . 0.9700 ?
C8 H8B . 0.9700 ?
C10 C11 . 1.383(2) ?
C10 C15 . 1.392(2) ?
C11 C12 . 1.380(3) ?
C11 H11 . 0.9300 ?
C12 C13 . 1.380(3) ?
C12 H12 . 0.9300 ?
C13 C14 . 1.390(3) ?
C13 H13 . 0.9300 ?
C14 C15 . 1.373(3) ?
C14 H14 . 0.9300 ?
C16 C17 . 1.373(2) ?
C17 C18 . 1.406(2) ?
C17 H17 . 0.9300 ?
C18 C19 . 1.471(2) ?
C19 C20 . 1.382(3) ?
C19 C24 . 1.393(3) ?
C20 C21 . 1.385(3) ?
C20 H20 . 0.9300 ?
C21 C22 . 1.368(4) ?
C21 H21 . 0.9300 ?
C22 C23 . 1.380(4) ?
C22 H22 . 0.9300 ?
C23 C24 . 1.384(3) ?
C23 H23 . 0.9300 ?
C24 H24 . 0.9300 ?

loop_
_geom_torsion_atom_site_label_1
_geom_torsion_atom_site_label_2
_geom_torsion_atom_site_label_3
_geom_torsion_atom_site_label_4
_geom_torsion_site_symmetry_1
_geom_torsion_site_symmetry_2
_geom_torsion_site_symmetry_3
_geom_torsion_site_symmetry_4
_geom_torsion
_geom_torsion_publ_flag
C16 N3 N4 C18 . . . . 1.09(19) ?
C8 N3 N4 C18 . . . . -177.89(16) ?
C9 N1 C1 C2 . . . . 94.0(2) ?
C10 N1 C1 C2 . . . . -78.1(3) ?
C3 O1 C2 C1 . . . . -160.4(2) ?
N1 C1 C2 O1 . . . . 82.7(2) ?
C2 O1 C3 C4 . . . . 101.9(2) ?
C5 O2 C4 C3 . . . . 164.8(2) ?
O1 C3 C4 O2 . . . . -73.7(2) ?
C4 O2 C5 C6 . . . . 170.39(18) ?
C7 O3 C6 C5 . . . . -169.59(19) ?
O2 C5 C6 O3 . . . . 64.1(2) ?
C6 O3 C7 C8 . . . . 172.95(17) ?
N4 N3 C8 C7 . . . . 97.73(19) ?
C16 N3 C8 C7 . . . . -81.0(2) ?
O3 C7 C8 N3 . . . . 73.3(2) ?
C10 N1 C9 O4 . . . . 179.75(19) ?
C1 N1 C9 O4 . . . . 6.3(3) ?
C10 N1 C9 N2 . . . . -0.49(19) ?
C1 N1 C9 N2 . . . . -173.91(16) ?
C16 N2 C9 O4 . . . . 0.2(3) ?
C15 N2 C9 O4 . . . . -179.79(19) ?
C16 N2 C9 N1 . . . . -179.53(15) ?
C15 N2 C9 N1 . . . . 0.45(19) ?
C9 N1 C10 C11 . . . . -179.68(18) ?
C1 N1 C10 C11 . . . . -6.8(3) ?
C9 N1 C10 C15 . . . . 0.4(2) ?
C1 N1 C10 C15 . . . . 173.20(18) ?
C15 C10 C11 C12 . . . . -0.2(3) ?
N1 C10 C11 C12 . . . . 179.87(19) ?
C10 C11 C12 C13 . . . . -0.4(3) ?
C11 C12 C13 C14 . . . . 0.7(3) ?
C12 C13 C14 C15 . . . . -0.4(3) ?
C13 C14 C15 C10 . . . . -0.2(3) ?
C13 C14 C15 N2 . . . . -179.54(18) ?
C11 C10 C15 C14 . . . . 0.5(3) ?
N1 C10 C15 C14 . . . . -179.58(16) ?
C11 C10 C15 N2 . . . . 179.97(16) ?
N1 C10 C15 N2 . . . . -0.06(18) ?
C9 N2 C15 C14 . . . . 179.20(18) ?
C16 N2 C15 C14 . . . . -0.8(3) ?
C9 N2 C15 C10 . . . . -0.24(18) ?
C16 N2 C15 C10 . . . . 179.74(15) ?
N4 N3 C16 C17 . . . . -1.25(19) ?
C8 N3 C16 C17 . . . . 177.59(18) ?
N4 N3 C16 N2 . . . . 178.75(15) ?
C8 N3 C16 N2 . . . . -2.4(3) ?
C9 N2 C16 N3 . . . . -58.0(2) ?
C15 N2 C16 N3 . . . . 122.04(19) ?
C9 N2 C16 C17 . . . . 122.0(2) ?
C15 N2 C16 C17 . . . . -58.0(3) ?
N3 C16 C17 C18 . . . . 0.86(18) ?
N2 C16 C17 C18 . . . . -179.14(16) ?
N3 N4 C18 C17 . . . . -0.51(19) ?
N3 N4 C18 C19 . . . . -178.65(15) ?
C16 C17 C18 N4 . . . . -0.21(19) ?
C16 C17 C18 C19 . . . . 177.74(16) ?
N4 C18 C19 C20 . . . . 164.40(17) ?
C17 C18 C19 C20 . . . . -13.4(3) ?
N4 C18 C19 C24 . . . . -15.2(3) ?
C17 C18 C19 C24 . . . . 166.97(19) ?
C24 C19 C20 C21 . . . . -1.3(3) ?
C18 C19 C20 C21 . . . . 179.05(18) ?
C19 C20 C21 C22 . . . . 0.4(3) ?
C20 C21 C22 C23 . . . . 0.7(4) ?
C21 C22 C23 C24 . . . . -0.9(4) ?
C22 C23 C24 C19 . . . . 0.0(4) ?
C20 C19 C24 C23 . . . . 1.1(3) ?
C18 C19 C24 C23 . . . . -179.2(2) ?

loop_
_cod_related_entry_id
_cod_related_entry_database
_cod_related_entry_code
1 ChemSpider 24743320
